data_7205103
loop_
_publ_author_name
'Nayak, Susanta K.'
'Venugopala, K. N.'
'Chopra, Deepak'
'Row, T. N. Guru'

_publ_section_title
;
 Insights into conformational and packing features in a series of aryl
 substituted
 ethyl-6-methyl-4-phenyl-2-oxo-1,2,3,4-tetrahydropyrimidine-5-carboxylates
;
_journal_issue 2
_journal_name_full CrystEngComm
_journal_page_first 591
_journal_paper_doi 10.1039/c0ce00045k
_journal_volume 13
_journal_year 2011
_chemical_compound_source 'see text'
_chemical_formula_moiety 'C14 H15 Cl N2 O3'
_chemical_formula_sum 'C14 H15 Cl N2 O3'
_chemical_formula_weight 294.73
_chemical_name_systematic ?
_space_group_IT_number 14
_symmetry_cell_setting monoclinic
_symmetry_Int_Tables_number 14
_symmetry_space_group_name_Hall '-P 2yn'
_symmetry_space_group_name_H-M 'P 1 21/n 1'
_atom_sites_solution_hydrogens geom
_atom_sites_solution_primary direct
_atom_sites_solution_secondary difmap
_cell_angle_alpha 90
_cell_angle_beta 93.705(2)
_cell_angle_gamma 90
_cell_formula_units_Z 8
_cell_length_a 12.7632(3)
_cell_length_b 7.3290(2)
_cell_length_c 29.7055(10)
_cell_measurement_reflns_used 450
_cell_measurement_temperature 120(2)
_cell_measurement_theta_max 27.98
_cell_measurement_theta_min 0.97
_cell_volume 2772.89(14)
_computing_cell_refinement
;
CrysAlisPro, Oxford Diffraction Ltd.,
Version 1.171.33.34d
;
_computing_data_collection
;
CrysAlisPro, Oxford Diffraction Ltd.,
Version 1.171.33.34d (2009)
;
_computing_data_reduction
;
CrysAlisPro, Oxford Diffraction Ltd.,
Version 1.171.33.34d
;
_computing_molecular_graphics 'Ortep-3 for Windows (Farrugia, 1997) and CAMERON (Watkin et al., 1993)'
_computing_publication_material 'PLATON (Spek, 2003)'
_computing_structure_refinement 'SHELXL-97 (Sheldrick, 1997)'
_computing_structure_solution 'SHELXL-97 (Sheldrick, 1997)'
_diffrn_ambient_temperature 120(2)
_diffrn_detector_area_resol_mean 16.0839
_diffrn_measured_fraction_theta_full 0.998
_diffrn_measured_fraction_theta_max 0.998
_diffrn_measurement_details
;
1 omega -81.00 -34.00 1.0000 10.0000
omega____ theta____ kappa____ phi______ frames
- -17.1989 179.0000 -60.0000 47

2 omega -11.00 89.00 1.0000 10.0000
omega____ theta____ kappa____ phi______ frames
- 19.0739 77.0000 0.0000 100

3 omega -32.00 40.00 1.0000 10.0000
omega____ theta____ kappa____ phi______ frames
- 19.0739 -37.0000 -120.0000 72

4 omega -38.00 3.00 1.0000 10.0000
omega____ theta____ kappa____ phi______ frames
- 19.0739 -77.0000 150.0000 41

5 omega -94.00 -34.00 1.0000 10.0000
omega____ theta____ kappa____ phi______ frames
- -17.1989 179.0000 90.0000 60

6 omega -90.00 9.00 1.0000 10.0000
omega____ theta____ kappa____ phi______ frames
- -17.1989 -37.0000 60.0000 99

7 omega 5.00 57.00 1.0000 10.0000
omega____ theta____ kappa____ phi______ frames
- 19.0739 -129.0000 127.0000 52

8 omega -11.00 89.00 1.0000 10.0000
omega____ theta____ kappa____ phi______ frames
- 19.0739 77.0000 -150.0000 100

;
_diffrn_measurement_device_type 'Goniometer Xcalibur, detector: Eos (Nova)'
_diffrn_measurement_method '\w scans'
_diffrn_orient_matrix_UB_11 -0.0189938665
_diffrn_orient_matrix_UB_12 -0.0070229571
_diffrn_orient_matrix_UB_13 -0.0229127167
_diffrn_orient_matrix_UB_21 0.0499480083
_diffrn_orient_matrix_UB_22 0.0260770422
_diffrn_orient_matrix_UB_23 -0.0069692337
_diffrn_orient_matrix_UB_31 0.0154004354
_diffrn_orient_matrix_UB_32 -0.0929195453
_diffrn_orient_matrix_UB_33 -0.0002258112
_diffrn_radiation_monochromator graphite
_diffrn_radiation_source 'Enhance (Mo) X-ray Source'
_diffrn_radiation_type 'Mo K\a'
_diffrn_radiation_wavelength 0.7107
_diffrn_reflns_av_R_equivalents 0.0398
_diffrn_reflns_av_sigmaI/netI 0.0269
_diffrn_reflns_limit_h_max 15
_diffrn_reflns_limit_h_min -15
_diffrn_reflns_limit_k_max 8
_diffrn_reflns_limit_k_min -8
_diffrn_reflns_limit_l_max 35
_diffrn_reflns_limit_l_min -35
_diffrn_reflns_number 25976
_diffrn_reflns_reduction_process
;
;
_diffrn_reflns_theta_full 25.00
_diffrn_reflns_theta_max 25.00
_diffrn_reflns_theta_min 3.26
_exptl_absorpt_coefficient_mu 0.284
_exptl_absorpt_correction_T_max 0.9559
_exptl_absorpt_correction_T_min 0.9272
_exptl_absorpt_correction_type multi-scan
_exptl_absorpt_process_details
;
CrysAlisPro, Oxford Diffraction Ltd.,
Version 1.171.33.34d
Empirical absorption correction using spherical harmonics,
implemented in SCALE3 ABSPACK scaling algorithm.
;
_exptl_crystal_colour colorless
_exptl_crystal_density_diffrn 1.412
_exptl_crystal_density_method 'Not Measured'
_exptl_crystal_description block
_exptl_crystal_F_000 1232
_exptl_crystal_size_max 0.27
_exptl_crystal_size_mid 0.21
_exptl_crystal_size_min 0.16
_refine_diff_density_max 0.377
_refine_diff_density_min -0.393
_refine_diff_density_rms 0.052
_refine_ls_extinction_method none
_refine_ls_goodness_of_fit_ref 1.037
_refine_ls_hydrogen_treatment constr
_refine_ls_matrix_type full
_refine_ls_number_parameters 365
_refine_ls_number_reflns 4884
_refine_ls_number_restraints 0
_refine_ls_restrained_S_all 1.037
_refine_ls_R_factor_all 0.0489
_refine_ls_R_factor_gt 0.0403
_refine_ls_shift/su_max 0.002
_refine_ls_shift/su_mean 0.000
_refine_ls_structure_factor_coef Fsqd
_refine_ls_weighting_details 'calc w=1/[\s^2^(Fo^2^)+(0.0473P)^2^+2.4281P] where P=(Fo^2^+2Fc^2^)/3'
_refine_ls_weighting_scheme calc
_refine_ls_wR_factor_gt 0.1002
_refine_ls_wR_factor_ref 0.1032
_reflns_number_gt 4131
_reflns_number_total 4884
_reflns_threshold_expression >2sigma(I)
_cod_data_source_file C0CE00045K.TXT
_cod_data_source_block o4clp2
_cod_depositor_comments
;
The following automatic conversions were performed:
'_symmetry_cell_setting' value 'Monoclinic' changed to 'monoclinic'
according to '/home/saulius/struct/CIF-dictionaries/cif_core.dic'
dictionary named 'cif_core.dic' version 2.4.1 from 2010-06-29.

Automatic conversion script
Id: cif_fix_enum 1555 2011-01-17 13:19:09Z saulius 
;
_cod_original_cell_volume 2772.88(14)
_cod_original_sg_symbol_H-M 'P 21/n'
_cod_database_code 7205103

loop_
_symmetry_equiv_pos_site_id
_symmetry_equiv_pos_as_xyz
1 x,y,z
2 1/2-x,1/2+y,1/2-z
3 -x,-y,-z
4 1/2+x,1/2-y,1/2+z

loop_
_atom_site_label
_atom_site_type_symbol
_atom_site_fract_x
_atom_site_fract_y
_atom_site_fract_z
_atom_site_U_iso_or_equiv
_atom_site_adp_type
_atom_site_occupancy
_atom_site_symmetry_multiplicity
_atom_site_calc_flag
_atom_site_refinement_flags
_atom_site_disorder_assembly
_atom_site_disorder_group
N2 N 0.88033(12) 0.2347(2) 0.33590(5) 0.0123(3) Uani 1 1 d . . .
H2N H 0.8555 0.3343 0.3226 0.015 Uiso 1 1 calc R . .
Cl1 Cl 1.39054(4) 0.40021(8) 0.39346(2) 0.02968(16) Uani 1 1 d . . .
Cl1' Cl 0.10890(4) 0.80780(8) 0.28128(2) 0.03213(17) Uani 1 1 d . . .
O1' O 0.64392(10) 1.07740(18) 0.21205(4) 0.0136(3) Uani 1 1 d . . .
O3' O 0.59727(11) 0.90252(19) 0.41077(5) 0.0193(3) Uani 1 1 d . . .
N2' N 0.62837(12) 0.9186(2) 0.27721(5) 0.0129(4) Uani 1 1 d . . .
H2N' H 0.6590 0.8202 0.2673 0.015 Uiso 1 1 calc R . .
O2 O 0.86733(12) -0.0387(2) 0.48197(5) 0.0224(3) Uani 1 1 d . . .
O1 O 0.86415(10) 0.07094(18) 0.27083(4) 0.0129(3) Uani 1 1 d . . .
O2' O 0.63521(12) 1.1987(2) 0.42233(5) 0.0240(4) Uani 1 1 d . . .
N1' N 0.61591(12) 1.2308(2) 0.27665(5) 0.0122(3) Uani 1 1 d . . .
H1N' H 0.6050 1.3328 0.2614 0.015 Uiso 1 1 calc R . .
O3 O 0.88753(11) 0.26244(19) 0.47107(5) 0.0214(3) Uani 1 1 d . . .
N1 N 0.88601(12) -0.0786(2) 0.33784(5) 0.0134(3) Uani 1 1 d . . .
H1N H 0.8961 -0.1825 0.3239 0.016 Uiso 1 1 calc R . .
C4' C 0.57695(14) 0.9112(3) 0.32005(6) 0.0120(4) Uani 1 1 d . . .
H4' H 0.6060 0.8041 0.3376 0.014 Uiso 1 1 calc R . .
C3 C 0.89284(14) 0.0757(3) 0.40778(6) 0.0132(4) Uani 1 1 d . . .
C1' C 0.62949(13) 1.0724(3) 0.25303(6) 0.0110(4) Uani 1 1 d . . .
C2 C 0.87971(14) -0.0811(3) 0.38456(6) 0.0124(4) Uani 1 1 d . . .
C9' C 0.45785(14) 0.8829(3) 0.31150(6) 0.0128(4) Uani 1 1 d . . .
C3' C 0.60540(14) 1.0826(3) 0.34677(7) 0.0133(4) Uani 1 1 d . . .
C2' C 0.61850(14) 1.2379(3) 0.32350(6) 0.0120(4) Uani 1 1 d . . .
C1 C 0.87727(13) 0.0778(3) 0.31263(6) 0.0112(4) Uani 1 1 d . . .
C10 C 1.10762(16) 0.2148(3) 0.42069(7) 0.0185(4) Uani 1 1 d . . .
H10 H 1.0785 0.1442 0.4436 0.022 Uiso 1 1 calc R . .
C6' C 0.60038(18) 0.8786(3) 0.45949(7) 0.0250(5) Uani 1 1 d . . .
H6'A H 0.5569 0.9729 0.4732 0.030 Uiso 1 1 calc R . .
H6'B H 0.6734 0.8904 0.4726 0.030 Uiso 1 1 calc R . .
C5 C 0.88063(15) 0.0877(3) 0.45646(7) 0.0165(4) Uani 1 1 d . . .
C11 C 1.21409(16) 0.2507(3) 0.42337(7) 0.0219(5) Uani 1 1 d . . .
H11 H 1.2577 0.2056 0.4480 0.026 Uiso 1 1 calc R . .
C9 C 1.04228(15) 0.2804(3) 0.38487(6) 0.0145(4) Uani 1 1 d . . .
C8' C 0.63401(16) 1.4274(3) 0.34167(7) 0.0173(4) Uani 1 1 d . . .
H8'A H 0.5681 1.4956 0.3374 0.026 Uiso 1 1 calc R . .
H8'B H 0.6886 1.4891 0.3256 0.026 Uiso 1 1 calc R . .
H8'C H 0.6555 1.4216 0.3739 0.026 Uiso 1 1 calc R . .
C8 C 0.85781(17) -0.2680(3) 0.40234(7) 0.0188(4) Uani 1 1 d . . .
H8A H 0.8517 -0.2617 0.4350 0.028 Uiso 1 1 calc R . .
H8B H 0.9154 -0.3504 0.3958 0.028 Uiso 1 1 calc R . .
H8C H 0.7920 -0.3142 0.3878 0.028 Uiso 1 1 calc R . .
C13 C 1.19415(17) 0.4190(3) 0.35404(8) 0.0254(5) Uani 1 1 d . . .
H13 H 1.2240 0.4885 0.3311 0.030 Uiso 1 1 calc R . .
C5' C 0.61513(14) 1.0746(3) 0.39641(7) 0.0151(4) Uani 1 1 d . . .
C14 C 1.08737(17) 0.3830(3) 0.35183(7) 0.0229(5) Uani 1 1 d . . .
H14 H 1.0441 0.4295 0.3272 0.027 Uiso 1 1 calc R . .
C6 C 0.87805(18) 0.2904(3) 0.51920(7) 0.0264(5) Uani 1 1 d . . .
H6A H 0.9083 0.4104 0.5281 0.032 Uiso 1 1 calc R . .
H6B H 0.9184 0.1950 0.5364 0.032 Uiso 1 1 calc R . .
C14' C 0.41880(16) 0.7844(3) 0.27402(7) 0.0226(5) Uani 1 1 d . . .
H14' H 0.4665 0.7326 0.2543 0.027 Uiso 1 1 calc R . .
C12' C 0.24341(15) 0.8336(3) 0.29374(8) 0.0204(5) Uani 1 1 d . . .
C12 C 1.25662(15) 0.3524(3) 0.39000(7) 0.0198(5) Uani 1 1 d . . .
C10' C 0.38641(16) 0.9522(3) 0.34032(7) 0.0208(5) Uani 1 1 d . . .
H10' H 0.4113 1.0178 0.3664 0.025 Uiso 1 1 calc R . .
C13' C 0.31210(16) 0.7603(3) 0.26483(8) 0.0243(5) Uani 1 1 d . . .
H13' H 0.2866 0.6941 0.2389 0.029 Uiso 1 1 calc R . .
C4 C 0.92342(15) 0.2460(3) 0.38267(6) 0.0133(4) Uani 1 1 d . . .
H4 H 0.8898 0.3527 0.3970 0.016 Uiso 1 1 calc R . .
C11' C 0.27926(17) 0.9275(3) 0.33171(8) 0.0256(5) Uani 1 1 d . . .
H11' H 0.2312 0.9750 0.3518 0.031 Uiso 1 1 calc R . .
C7 C 0.7654(2) 0.2835(4) 0.53074(9) 0.0373(6) Uani 1 1 d . . .
H7A H 0.7250 0.3756 0.5131 0.056 Uiso 1 1 calc R . .
H7B H 0.7610 0.3083 0.5630 0.056 Uiso 1 1 calc R . .
H7C H 0.7366 0.1621 0.5237 0.056 Uiso 1 1 calc R . .
C7' C 0.5590(2) 0.6940(4) 0.46876(8) 0.0415(7) Uani 1 1 d . . .
H7'A H 0.4878 0.6820 0.4546 0.062 Uiso 1 1 calc R . .
H7'B H 0.5573 0.6766 0.5014 0.062 Uiso 1 1 calc R . .
H7'C H 0.6045 0.6015 0.4564 0.062 Uiso 1 1 calc R . .

loop_
_atom_site_aniso_label
_atom_site_aniso_U_11
_atom_site_aniso_U_22
_atom_site_aniso_U_33
_atom_site_aniso_U_23
_atom_site_aniso_U_13
_atom_site_aniso_U_12
N2 0.0165(8) 0.0089(8) 0.0113(8) 0.0015(7) -0.0015(6) 0.0012(6)
Cl1 0.0169(3) 0.0360(3) 0.0363(3) -0.0091(3) 0.0025(2) -0.0060(2)
Cl1' 0.0136(3) 0.0310(3) 0.0510(4) -0.0004(3) -0.0036(2) -0.0033(2)
O1' 0.0161(7) 0.0132(7) 0.0116(7) -0.0004(5) 0.0014(5) 0.0003(5)
O3' 0.0272(8) 0.0194(8) 0.0112(7) 0.0020(6) 0.0009(6) -0.0053(6)
N2' 0.0135(8) 0.0110(9) 0.0146(9) -0.0006(7) 0.0037(6) 0.0014(6)
O2 0.0360(8) 0.0186(8) 0.0130(8) 0.0016(6) 0.0038(6) -0.0023(7)
O1 0.0155(7) 0.0125(7) 0.0105(7) 0.0004(5) -0.0002(5) -0.0013(5)
O2' 0.0386(9) 0.0195(8) 0.0137(8) -0.0037(6) 0.0000(6) -0.0039(7)
N1' 0.0158(8) 0.0082(8) 0.0127(9) 0.0015(6) 0.0008(6) 0.0015(6)
O3 0.0337(8) 0.0169(8) 0.0140(8) -0.0050(6) 0.0045(6) -0.0023(6)
N1 0.0191(8) 0.0088(8) 0.0123(9) -0.0017(6) 0.0019(6) 0.0026(7)
C4' 0.0145(9) 0.0107(10) 0.0110(10) 0.0008(7) 0.0015(7) -0.0006(7)
C3 0.0145(9) 0.0136(10) 0.0112(10) 0.0012(8) 0.0000(7) -0.0006(8)
C1' 0.0067(8) 0.0133(10) 0.0130(10) -0.0007(8) -0.0003(7) 0.0001(7)
C2 0.0118(9) 0.0132(10) 0.0123(10) 0.0019(8) 0.0007(7) 0.0007(8)
C9' 0.0154(9) 0.0100(10) 0.0131(10) 0.0018(8) 0.0017(8) -0.0007(8)
C3' 0.0117(9) 0.0150(10) 0.0132(10) -0.0020(8) 0.0008(7) 0.0000(8)
C2' 0.0094(9) 0.0145(10) 0.0123(10) -0.0020(8) 0.0019(7) 0.0006(7)
C1 0.0083(8) 0.0125(10) 0.0128(10) 0.0000(8) 0.0016(7) -0.0018(7)
C10 0.0241(11) 0.0188(11) 0.0124(10) 0.0017(8) 0.0002(8) -0.0030(9)
C6' 0.0336(12) 0.0316(13) 0.0098(11) 0.0041(9) 0.0019(9) -0.0061(10)
C5 0.0177(10) 0.0155(11) 0.0162(11) -0.0021(9) 0.0015(8) 0.0000(8)
C11 0.0224(11) 0.0238(12) 0.0184(11) -0.0007(9) -0.0065(8) 0.0003(9)
C9 0.0205(10) 0.0107(10) 0.0123(10) -0.0024(8) 0.0002(8) -0.0018(8)
C8' 0.0214(10) 0.0141(10) 0.0170(11) -0.0031(8) 0.0051(8) -0.0030(8)
C8 0.0298(11) 0.0123(10) 0.0141(10) 0.0002(8) 0.0011(8) -0.0027(9)
C13 0.0251(11) 0.0284(13) 0.0229(12) 0.0057(10) 0.0032(9) -0.0081(10)
C5' 0.0127(9) 0.0168(11) 0.0158(11) 0.0006(9) 0.0014(8) -0.0010(8)
C14 0.0249(11) 0.0245(12) 0.0186(11) 0.0080(9) -0.0042(9) -0.0041(9)
C6 0.0387(13) 0.0238(12) 0.0170(12) -0.0059(9) 0.0044(10) -0.0022(10)
C14' 0.0195(10) 0.0277(12) 0.0210(12) -0.0085(9) 0.0046(8) -0.0032(9)
C12' 0.0135(10) 0.0176(11) 0.0299(12) 0.0034(9) -0.0005(9) -0.0023(8)
C12 0.0168(10) 0.0211(11) 0.0217(12) -0.0081(9) 0.0028(8) -0.0043(8)
C10' 0.0192(10) 0.0237(12) 0.0197(11) -0.0074(9) 0.0032(8) -0.0029(9)
C13' 0.0210(11) 0.0285(13) 0.0229(12) -0.0074(10) -0.0018(9) -0.0068(9)
C4 0.0183(10) 0.0105(10) 0.0111(10) 0.0002(8) 0.0009(7) 0.0008(8)
C11' 0.0196(10) 0.0260(12) 0.0322(13) -0.0085(10) 0.0081(9) -0.0007(9)
C7 0.0446(15) 0.0388(15) 0.0295(14) -0.0132(12) 0.0104(11) 0.0003(12)
C7' 0.0650(18) 0.0405(16) 0.0179(13) 0.0087(11) -0.0049(12) -0.0244(14)

loop_
_atom_type_symbol
_atom_type_description
_atom_type_scat_dispersion_real
_atom_type_scat_dispersion_imag
_atom_type_scat_source
O O 0.0106 0.0060 'International Tables Vol C Tables 4.2.6.8 and 6.1.1.4'
N N 0.0061 0.0033 'International Tables Vol C Tables 4.2.6.8 and 6.1.1.4'
Cl Cl 0.1484 0.1585 'International Tables Vol C Tables 4.2.6.8 and 6.1.1.4'
H H 0.0000 0.0000 'International Tables Vol C Tables 4.2.6.8 and 6.1.1.4'
C C 0.0033 0.0016 'International Tables Vol C Tables 4.2.6.8 and 6.1.1.4'

loop_
_geom_angle_atom_site_label_1
_geom_angle_atom_site_label_2
_geom_angle_atom_site_label_3
_geom_angle
_geom_angle_site_symmetry_1
_geom_angle_site_symmetry_3
_geom_angle_publ_flag
C1 N2 C4 122.35(16) . . ?
C1 N2 H2N 118.8 . . ?
C4 N2 H2N 118.8 . . ?
C5' O3' C6' 115.51(16) . . ?
C1' N2' C4' 121.15(16) . . ?
C1' N2' H2N' 119.4 . . ?
C4' N2' H2N' 119.4 . . ?
C1' N1' C2' 123.19(16) . . ?
C1' N1' H1N' 118.4 . . ?
C2' N1' H1N' 118.4 . . ?
C5 O3 C6 116.11(16) . . ?
C1 N1 C2 123.12(16) . . ?
C1 N1 H1N 118.4 . . ?
C2 N1 H1N 118.4 . . ?
N2' C4' C3' 108.47(15) . . ?
N2' C4' C9' 110.71(15) . . ?
C3' C4' C9' 113.48(15) . . ?
N2' C4' H4' 108.0 . . ?
C3' C4' H4' 108.0 . . ?
C9' C4' H4' 108.0 . . ?
C2 C3 C5 122.61(18) . . ?
C2 C3 C4 118.54(17) . . ?
C5 C3 C4 118.84(17) . . ?
O1' C1' N2' 123.92(17) . . ?
O1' C1' N1' 120.47(17) . . ?
N2' C1' N1' 115.59(16) . . ?
C3 C2 N1 119.06(17) . . ?
C3 C2 C8 128.25(18) . . ?
N1 C2 C8 112.68(16) . . ?
C10' C9' C14' 117.91(18) . . ?
C10' C9' C4' 122.05(17) . . ?
C14' C9' C4' 120.05(17) . . ?
C2' C3' C5' 122.81(18) . . ?
C2' C3' C4' 117.68(17) . . ?
C5' C3' C4' 119.49(17) . . ?
C3' C2' N1' 119.06(17) . . ?
C3' C2' C8' 128.02(18) . . ?
N1' C2' C8' 112.91(16) . . ?
O1 C1 N2 123.20(17) . . ?
O1 C1 N1 120.85(17) . . ?
N2 C1 N1 115.92(16) . . ?
C11 C10 C9 121.05(19) . . ?
C11 C10 H10 119.5 . . ?
C9 C10 H10 119.5 . . ?
O3' C6' C7' 107.89(18) . . ?
O3' C6' H6'A 110.1 . . ?
C7' C6' H6'A 110.1 . . ?
O3' C6' H6'B 110.1 . . ?
C7' C6' H6'B 110.1 . . ?
H6'A C6' H6'B 108.4 . . ?
O2 C5 O3 122.01(18) . . ?
O2 C5 C3 126.64(19) . . ?
O3 C5 C3 111.34(17) . . ?
C12 C11 C10 119.53(19) . . ?
C12 C11 H11 120.2 . . ?
C10 C11 H11 120.2 . . ?
C14 C9 C10 118.09(18) . . ?
C14 C9 C4 120.78(17) . . ?
C10 C9 C4 121.10(17) . . ?
C2' C8' H8'A 109.5 . . ?
C2' C8' H8'B 109.5 . . ?
H8'A C8' H8'B 109.5 . . ?
C2' C8' H8'C 109.5 . . ?
H8'A C8' H8'C 109.5 . . ?
H8'B C8' H8'C 109.5 . . ?
C2 C8 H8A 109.5 . . ?
C2 C8 H8B 109.5 . . ?
H8A C8 H8B 109.5 . . ?
C2 C8 H8C 109.5 . . ?
H8A C8 H8C 109.5 . . ?
H8B C8 H8C 109.5 . . ?
C12 C13 C14 119.1(2) . . ?
C12 C13 H13 120.4 . . ?
C14 C13 H13 120.4 . . ?
O2' C5' O3' 122.19(18) . . ?
O2' C5' C3' 127.49(19) . . ?
O3' C5' C3' 110.32(16) . . ?
C13 C14 C9 121.34(19) . . ?
C13 C14 H14 119.3 . . ?
C9 C14 H14 119.3 . . ?
O3 C6 C7 111.16(18) . . ?
O3 C6 H6A 109.4 . . ?
C7 C6 H6A 109.4 . . ?
O3 C6 H6B 109.4 . . ?
C7 C6 H6B 109.4 . . ?
H6A C6 H6B 108.0 . . ?
C13' C14' C9' 121.4(2) . . ?
C13' C14' H14' 119.3 . . ?
C9' C14' H14' 119.3 . . ?
C11' C12' C13' 121.08(19) . . ?
C11' C12' Cl1' 119.98(17) . . ?
C13' C12' Cl1' 118.94(17) . . ?
C11 C12 C13 120.85(19) . . ?
C11 C12 Cl1 119.77(16) . . ?
C13 C12 Cl1 119.38(17) . . ?
C9' C10' C11' 121.2(2) . . ?
C9' C10' H10' 119.4 . . ?
C11' C10' H10' 119.4 . . ?
C12' C13' C14' 119.1(2) . . ?
C12' C13' H13' 120.5 . . ?
C14' C13' H13' 120.5 . . ?
N2 C4 C3 109.10(15) . . ?
N2 C4 C9 111.07(15) . . ?
C3 C4 C9 113.51(16) . . ?
N2 C4 H4 107.6 . . ?
C3 C4 H4 107.6 . . ?
C9 C4 H4 107.6 . . ?
C12' C11' C10' 119.2(2) . . ?
C12' C11' H11' 120.4 . . ?
C10' C11' H11' 120.4 . . ?
C6 C7 H7A 109.5 . . ?
C6 C7 H7B 109.5 . . ?
H7A C7 H7B 109.5 . . ?
C6 C7 H7C 109.5 . . ?
H7A C7 H7C 109.5 . . ?
H7B C7 H7C 109.5 . . ?
C6' C7' H7'A 109.5 . . ?
C6' C7' H7'B 109.5 . . ?
H7'A C7' H7'B 109.5 . . ?
C6' C7' H7'C 109.5 . . ?
H7'A C7' H7'C 109.5 . . ?
H7'B C7' H7'C 109.5 . . ?

loop_
_geom_bond_atom_site_label_1
_geom_bond_atom_site_label_2
_geom_bond_distance
_geom_bond_site_symmetry_2
_geom_bond_publ_flag
N2 C1 1.340(2) . ?
N2 C4 1.463(2) . ?
N2 H2N 0.8800 . ?
Cl1 C12 1.741(2) . ?
Cl1' C12' 1.743(2) . ?
O1' C1' 1.243(2) . ?
O3' C5' 1.355(2) . ?
O3' C6' 1.456(2) . ?
N2' C1' 1.337(2) . ?
N2' C4' 1.470(2) . ?
N2' H2N' 0.8800 . ?
O2 C5 1.216(2) . ?
O1 C1 1.243(2) . ?
O2' C5' 1.208(2) . ?
N1' C1' 1.373(2) . ?
N1' C2' 1.391(2) . ?
N1' H1N' 0.8800 . ?
O3 C5 1.353(2) . ?
O3 C6 1.457(2) . ?
N1 C1 1.370(2) . ?
N1 C2 1.396(2) . ?
N1 H1N 0.8800 . ?
C4' C3' 1.518(3) . ?
C4' C9' 1.539(2) . ?
C4' H4' 1.0000 . ?
C3 C2 1.345(3) . ?
C3 C5 1.467(3) . ?
C3 C4 1.518(3) . ?
C2 C8 1.501(3) . ?
C9' C10' 1.387(3) . ?
C9' C14' 1.392(3) . ?
C3' C2' 1.348(3) . ?
C3' C5' 1.473(3) . ?
C2' C8' 1.498(3) . ?
C10 C11 1.381(3) . ?
C10 C9 1.394(3) . ?
C10 H10 0.9500 . ?
C6' C7' 1.485(3) . ?
C6' H6'A 0.9900 . ?
C6' H6'B 0.9900 . ?
C11 C12 1.380(3) . ?
C11 H11 0.9500 . ?
C9 C14 1.390(3) . ?
C9 C4 1.535(3) . ?
C8' H8'A 0.9800 . ?
C8' H8'B 0.9800 . ?
C8' H8'C 0.9800 . ?
C8 H8A 0.9800 . ?
C8 H8B 0.9800 . ?
C8 H8C 0.9800 . ?
C13 C12 1.380(3) . ?
C13 C14 1.385(3) . ?
C13 H13 0.9500 . ?
C14 H14 0.9500 . ?
C6 C7 1.501(3) . ?
C6 H6A 0.9900 . ?
C6 H6B 0.9900 . ?
C14' C13' 1.383(3) . ?
C14' H14' 0.9500 . ?
C12' C11' 1.374(3) . ?
C12' C13' 1.375(3) . ?
C10' C11' 1.387(3) . ?
C10' H10' 0.9500 . ?
C13' H13' 0.9500 . ?
C4 H4 1.0000 . ?
C11' H11' 0.9500 . ?
C7 H7A 0.9800 . ?
C7 H7B 0.9800 . ?
C7 H7C 0.9800 . ?
C7' H7'A 0.9800 . ?
C7' H7'B 0.9800 . ?
C7' H7'C 0.9800 . ?

loop_
_geom_torsion_atom_site_label_1
_geom_torsion_atom_site_label_2
_geom_torsion_atom_site_label_3
_geom_torsion_atom_site_label_4
_geom_torsion
_geom_torsion_site_symmetry_1
_geom_torsion_site_symmetry_2
_geom_torsion_site_symmetry_3
_geom_torsion_site_symmetry_4
_geom_torsion_publ_flag
C1' N2' C4' C3' -43.2(2) . . . . ?
C1' N2' C4' C9' 81.9(2) . . . . ?
C4' N2' C1' O1' -158.90(16) . . . . ?
C4' N2' C1' N1' 22.6(2) . . . . ?
C2' N1' C1' O1' -167.96(16) . . . . ?
C2' N1' C1' N2' 10.6(2) . . . . ?
C5 C3 C2 N1 175.86(16) . . . . ?
C4 C3 C2 N1 -5.3(3) . . . . ?
C5 C3 C2 C8 -3.9(3) . . . . ?
C4 C3 C2 C8 174.95(18) . . . . ?
C1 N1 C2 C3 -17.8(3) . . . . ?
C1 N1 C2 C8 162.02(17) . . . . ?
N2' C4' C9' C10' -149.22(19) . . . . ?
C3' C4' C9' C10' -27.0(3) . . . . ?
N2' C4' C9' C14' 31.1(2) . . . . ?
C3' C4' C9' C14' 153.31(19) . . . . ?
N2' C4' C3' C2' 33.6(2) . . . . ?
C9' C4' C3' C2' -89.9(2) . . . . ?
N2' C4' C3' C5' -147.80(16) . . . . ?
C9' C4' C3' C5' 88.7(2) . . . . ?
C5' C3' C2' N1' 175.10(16) . . . . ?
C4' C3' C2' N1' -6.4(3) . . . . ?
C5' C3' C2' C8' -6.4(3) . . . . ?
C4' C3' C2' C8' 172.17(17) . . . . ?
C1' N1' C2' C3' -18.5(3) . . . . ?
C1' N1' C2' C8' 162.79(16) . . . . ?
C4 N2 C1 O1 -162.95(16) . . . . ?
C4 N2 C1 N1 19.2(2) . . . . ?
C2 N1 C1 O1 -166.76(16) . . . . ?
C2 N1 C1 N2 11.1(3) . . . . ?
C5' O3' C6' C7' 169.01(19) . . . . ?
C6 O3 C5 O2 0.0(3) . . . . ?
C6 O3 C5 C3 -179.12(16) . . . . ?
C2 C3 C5 O2 7.1(3) . . . . ?
C4 C3 C5 O2 -171.82(19) . . . . ?
C2 C3 C5 O3 -173.90(17) . . . . ?
C4 C3 C5 O3 7.2(2) . . . . ?
C9 C10 C11 C12 -0.3(3) . . . . ?
C11 C10 C9 C14 0.1(3) . . . . ?
C11 C10 C9 C4 -177.94(19) . . . . ?
C6' O3' C5' O2' 2.0(3) . . . . ?
C6' O3' C5' C3' -177.56(16) . . . . ?
C2' C3' C5' O2' 0.0(3) . . . . ?
C4' C3' C5' O2' -178.56(19) . . . . ?
C2' C3' C5' O3' 179.50(17) . . . . ?
C4' C3' C5' O3' 1.0(2) . . . . ?
C12 C13 C14 C9 -0.5(3) . . . . ?
C10 C9 C14 C13 0.3(3) . . . . ?
C4 C9 C14 C13 178.3(2) . . . . ?
C5 O3 C6 C7 -78.9(2) . . . . ?
C10' C9' C14' C13' 1.9(3) . . . . ?
C4' C9' C14' C13' -178.42(19) . . . . ?
C10 C11 C12 C13 0.1(3) . . . . ?
C10 C11 C12 Cl1 179.34(16) . . . . ?
C14 C13 C12 C11 0.3(3) . . . . ?
C14 C13 C12 Cl1 -178.96(17) . . . . ?
C14' C9' C10' C11' -1.2(3) . . . . ?
C4' C9' C10' C11' 179.06(19) . . . . ?
C11' C12' C13' C14' -0.9(3) . . . . ?
Cl1' C12' C13' C14' 178.43(17) . . . . ?
C9' C14' C13' C12' -0.8(3) . . . . ?
C1 N2 C4 C3 -38.3(2) . . . . ?
C1 N2 C4 C9 87.5(2) . . . . ?
C2 C3 C4 N2 30.1(2) . . . . ?
C5 C3 C4 N2 -151.02(16) . . . . ?
C2 C3 C4 C9 -94.4(2) . . . . ?
C5 C3 C4 C9 84.5(2) . . . . ?
C14 C9 C4 N2 32.5(3) . . . . ?
C10 C9 C4 N2 -149.56(18) . . . . ?
C14 C9 C4 C3 155.86(19) . . . . ?
C10 C9 C4 C3 -26.2(3) . . . . ?
C13' C12' C11' C10' 1.5(3) . . . . ?
Cl1' C12' C11' C10' -177.80(17) . . . . ?
C9' C10' C11' C12' -0.4(3) . . . . ?
